data_4101848
loop_
_publ_author_name
'Ba L. Tran'
'Maren Pink'
'Xinfeng Gao'
'Hyunsoo Park'
'Daniel J. Mindiola'

_publ_section_title
;
 Low-Coordinate and Neutral Nitrido Complexes of Vanadium
;
_journal_name_full 'Journal of the American Chemical Society'
_journal_page_first 1458
_journal_page_last 1459
_journal_paper_doi 10.1021/ja908303k
_journal_volume 132
_journal_year 2010
_chemical_formula_moiety 'C52 H64 N5 V'
_chemical_formula_sum 'C52 H64 N5 V'
_chemical_formula_weight 810.02
_chemical_name_systematic
; 
 ? 
;
_space_group_IT_number 14
_symmetry_cell_setting monoclinic
_symmetry_space_group_name_Hall '-P 2ybc'
_symmetry_space_group_name_H-M 'P 1 21/c 1'
_atom_sites_solution_hydrogens geom
_atom_sites_solution_primary direct
_atom_sites_solution_secondary difmap
_audit_creation_method SHELXL-97
_cell_angle_alpha 90.00
_cell_angle_beta 105.1740(10)
_cell_angle_gamma 90.00
_cell_formula_units_Z 4
_cell_length_a 15.0353(6)
_cell_length_b 12.8334(5)
_cell_length_c 24.9918(10)
_cell_measurement_reflns_used 5760
_cell_measurement_temperature 200(2)
_cell_measurement_theta_max 25.15
_cell_measurement_theta_min 2.5
_cell_volume 4654.1(3)
_computing_cell_refinement 'APEX II v.2.2 (Bruker, 2007)'
_computing_data_collection 'APEX II v.2.2 (Bruker, 2007)'
_computing_data_reduction 'APEX II v.2.2 (Bruker, 2007)'
_computing_molecular_graphics 'SHELXTL (Bruker, 2008)'
_computing_publication_material 'SHELXTL (Bruker, 2008)'
_computing_structure_refinement 'SHELXL-97 (Sheldrick, 2008)'
_computing_structure_solution 'SIR-2004 (Burla et al., 2005)'
_diffrn_ambient_temperature 200(2)
_diffrn_detector 'CCD area detector'
_diffrn_detector_area_resol_mean 83.33
_diffrn_detector_type 'Bruker APEXII'
_diffrn_measured_fraction_theta_full 0.998
_diffrn_measured_fraction_theta_max 0.998
_diffrn_measurement_details '0.30 degree frames measured for 30 seconds each'
_diffrn_measurement_device 'APEX Kappa Duo'
_diffrn_measurement_device_type Kappa
_diffrn_measurement_method 'omega and phi scans'
_diffrn_radiation_monochromator graphite
_diffrn_radiation_source 'fine-focus sealed tube'
_diffrn_radiation_type MoK\a
_diffrn_radiation_wavelength 0.71073
_diffrn_reflns_av_R_equivalents 0.0524
_diffrn_reflns_av_sigmaI/netI 0.0568
_diffrn_reflns_limit_h_max 18
_diffrn_reflns_limit_h_min -18
_diffrn_reflns_limit_k_max 15
_diffrn_reflns_limit_k_min -15
_diffrn_reflns_limit_l_max 30
_diffrn_reflns_limit_l_min -29
_diffrn_reflns_number 34871
_diffrn_reflns_theta_full 25.71
_diffrn_reflns_theta_max 25.71
_diffrn_reflns_theta_min 1.40
_exptl_absorpt_coefficient_mu 0.252
_exptl_absorpt_correction_T_max 0.9728
_exptl_absorpt_correction_T_min 0.9513
_exptl_absorpt_correction_type multi-scan
_exptl_absorpt_process_details 'SADABS, R. Blessing; 1995'
_exptl_crystal_colour red
_exptl_crystal_density_diffrn 1.156
_exptl_crystal_density_method 'not measured'
_exptl_crystal_description plate
_exptl_crystal_F_000 1736
_exptl_crystal_size_max 0.20
_exptl_crystal_size_mid 0.20
_exptl_crystal_size_min 0.11
_refine_diff_density_max 0.244
_refine_diff_density_min -0.290
_refine_diff_density_rms 0.044
_refine_ls_extinction_method none
_refine_ls_goodness_of_fit_ref 1.021
_refine_ls_hydrogen_treatment constr
_refine_ls_matrix_type full
_refine_ls_number_parameters 537
_refine_ls_number_reflns 8845
_refine_ls_number_restraints 0
_refine_ls_restrained_S_all 1.021
_refine_ls_R_factor_all 0.0784
_refine_ls_R_factor_gt 0.0455
_refine_ls_shift/su_max 0.001
_refine_ls_shift/su_mean 0.000
_refine_ls_structure_factor_coef Fsqd
_refine_ls_weighting_details 'calc w=1/[\s^2^(Fo^2^)+(0.0475P)^2^+1.1241P] where P=(Fo^2^+2Fc^2^)/3'
_refine_ls_weighting_scheme calc
_refine_ls_wR_factor_gt 0.1005
_refine_ls_wR_factor_ref 0.1137
_reflns_number_gt 6134
_reflns_number_total 8845
_reflns_threshold_expression >2sigma(I)
_cod_data_source_file ja908303k_si_003.cif
_cod_data_source_block 09019
_cod_depositor_comments
;
The following automatic conversions were performed:

'_exptl_absorpt_correction_type' value 'multi-scans' was replaced
with the value 'multi-scan' as specified in the replacement file
'src/cod-tools/trunk/data/replacement-values/replacement_values.lst'.

Automatic conversion script
Id: cif_fix_values 5376 2017-05-30 11:51:03Z andrius 
;
_cod_database_code 4101848

loop_
_symmetry_equiv_pos_as_xyz
'x, y, z'
'-x, y+1/2, -z+1/2'
'-x, -y, -z'
'x, -y-1/2, z-1/2'

loop_
_atom_site_label
_atom_site_type_symbol
_atom_site_fract_x
_atom_site_fract_y
_atom_site_fract_z
_atom_site_U_iso_or_equiv
_atom_site_adp_type
_atom_site_occupancy
_atom_site_symmetry_multiplicity
_atom_site_calc_flag
_atom_site_refinement_flags
_atom_site_disorder_assembly
_atom_site_disorder_group
V1 V 0.22411(2) 0.18981(3) 0.651858(14) 0.02463(11) Uani 1 1 d . . .
N1 N 0.19030(11) 0.06288(13) 0.60615(7) 0.0250(4) Uani 1 1 d . . .
N2 N 0.15220(11) 0.28052(13) 0.59112(7) 0.0267(4) Uani 1 1 d . . .
N3 N 0.35376(12) 0.21305(13) 0.67578(7) 0.0299(4) Uani 1 1 d . . .
N4 N 0.16466(13) 0.22763(15) 0.70915(8) 0.0369(5) Uani 1 1 d . . .
N5 N 0.17190(15) 0.36553(17) 0.77733(9) 0.0540(6) Uani 1 1 d . . .
C1 C 0.13775(16) -0.04114(17) 0.51974(10) 0.0383(6) Uani 1 1 d . . .
H1A H 0.1536 -0.0992 0.5460 0.057 Uiso 1 1 calc R . .
H1B H 0.1761 -0.0443 0.4935 0.057 Uiso 1 1 calc R . .
H1C H 0.0726 -0.0460 0.4994 0.057 Uiso 1 1 calc R . .
C2 C 0.15464(14) 0.06073(16) 0.55100(9) 0.0278(5) Uani 1 1 d . . .
C3 C 0.12970(14) 0.15060(17) 0.51961(9) 0.0317(5) Uani 1 1 d . . .
H3 H 0.1146 0.1412 0.4806 0.038 Uiso 1 1 calc R . .
C4 C 0.12379(14) 0.25282(17) 0.53757(9) 0.0300(5) Uani 1 1 d . . .
C5 C 0.08330(18) 0.3327(2) 0.49386(10) 0.0480(7) Uani 1 1 d . . .
H5A H 0.0412 0.3781 0.5071 0.072 Uiso 1 1 calc R . .
H5B H 0.0494 0.2974 0.4599 0.072 Uiso 1 1 calc R . .
H5C H 0.1330 0.3747 0.4861 0.072 Uiso 1 1 calc R . .
C6 C 0.21697(14) -0.03322(16) 0.63690(8) 0.0271(5) Uani 1 1 d . . .
C7 C 0.29784(15) -0.08586(16) 0.63453(9) 0.0321(5) Uani 1 1 d . . .
C8 C 0.32330(17) -0.17295(17) 0.66818(10) 0.0406(6) Uani 1 1 d . . .
H8 H 0.3775 -0.2100 0.6672 0.049 Uiso 1 1 calc R . .
C9 C 0.27174(19) -0.20658(19) 0.70286(11) 0.0465(6) Uani 1 1 d . . .
H9 H 0.2909 -0.2658 0.7258 0.056 Uiso 1 1 calc R . .
C10 C 0.19239(18) -0.15466(19) 0.70442(10) 0.0433(6) Uani 1 1 d . . .
H10 H 0.1570 -0.1791 0.7283 0.052 Uiso 1 1 calc R . .
C11 C 0.16295(15) -0.06707(17) 0.67180(9) 0.0317(5) Uani 1 1 d . . .
C12 C 0.35903(16) -0.05181(18) 0.59785(10) 0.0400(6) Uani 1 1 d . . .
H12 H 0.3290 0.0090 0.5752 0.048 Uiso 1 1 calc R . .
C13 C 0.36969(19) -0.1390(2) 0.55781(11) 0.0569(8) Uani 1 1 d . . .
H13A H 0.4072 -0.1138 0.5338 0.085 Uiso 1 1 calc R . .
H13B H 0.3087 -0.1595 0.5350 0.085 Uiso 1 1 calc R . .
H13C H 0.3999 -0.1992 0.5791 0.085 Uiso 1 1 calc R . .
C14 C 0.45418(17) -0.01717(19) 0.63231(12) 0.0491(7) Uani 1 1 d . . .
H14A H 0.4476 0.0441 0.6544 0.074 Uiso 1 1 calc R . .
H14B H 0.4928 0.0005 0.6075 0.074 Uiso 1 1 calc R . .
H14C H 0.4830 -0.0739 0.6571 0.074 Uiso 1 1 calc R . .
C15 C 0.07200(15) -0.01497(19) 0.67148(10) 0.0382(6) Uani 1 1 d . . .
H15 H 0.0749 0.0582 0.6582 0.046 Uiso 1 1 calc R . .
C16 C -0.00636(18) -0.0691(3) 0.62996(12) 0.0676(9) Uani 1 1 d . . .
H16A H 0.0057 -0.0683 0.5933 0.101 Uiso 1 1 calc R . .
H16B H -0.0643 -0.0326 0.6282 0.101 Uiso 1 1 calc R . .
H16C H -0.0111 -0.1414 0.6416 0.101 Uiso 1 1 calc R . .
C17 C 0.0524(2) -0.0090(2) 0.72817(11) 0.0600(8) Uani 1 1 d . . .
H17A H 0.1058 0.0207 0.7551 0.090 Uiso 1 1 calc R . .
H17B H 0.0403 -0.0792 0.7401 0.090 Uiso 1 1 calc R . .
H17C H -0.0017 0.0352 0.7258 0.090 Uiso 1 1 calc R . .
C18 C 0.11931(15) 0.37982(16) 0.60694(9) 0.0298(5) Uani 1 1 d . . .
C19 C 0.03124(15) 0.38295(18) 0.61589(10) 0.0359(5) Uani 1 1 d . . .
C20 C 0.00132(17) 0.4769(2) 0.63266(11) 0.0468(7) Uani 1 1 d . . .
H20 H -0.0582 0.4807 0.6390 0.056 Uiso 1 1 calc R . .
C21 C 0.05584(19) 0.5640(2) 0.64029(12) 0.0518(7) Uani 1 1 d . . .
H21 H 0.0338 0.6276 0.6515 0.062 Uiso 1 1 calc R . .
C22 C 0.14237(18) 0.55963(18) 0.63167(11) 0.0486(7) Uani 1 1 d . . .
H22 H 0.1797 0.6204 0.6372 0.058 Uiso 1 1 calc R . .
C23 C 0.17642(16) 0.46741(17) 0.61496(10) 0.0371(6) Uani 1 1 d . . .
C24 C -0.03273(16) 0.28898(19) 0.60726(11) 0.0470(7) Uani 1 1 d . . .
H24 H 0.0035 0.2270 0.6009 0.056 Uiso 1 1 calc R . .
C25 C -0.11357(19) 0.3028(3) 0.55571(12) 0.0715(9) Uani 1 1 d . . .
H25A H -0.0899 0.3108 0.5229 0.107 Uiso 1 1 calc R . .
H25B H -0.1488 0.3650 0.5601 0.107 Uiso 1 1 calc R . .
H25C H -0.1537 0.2415 0.5511 0.107 Uiso 1 1 calc R . .
C26 C -0.06967(19) 0.2654(2) 0.65724(13) 0.0620(8) Uani 1 1 d . . .
H26A H -0.1044 0.2000 0.6510 0.093 Uiso 1 1 calc R . .
H26B H -0.1102 0.3222 0.6624 0.093 Uiso 1 1 calc R . .
H26C H -0.0181 0.2590 0.6904 0.093 Uiso 1 1 calc R . .
C27 C 0.27239(17) 0.46584(19) 0.60636(12) 0.0485(7) Uani 1 1 d . . .
H27 H 0.2860 0.3924 0.5976 0.058 Uiso 1 1 calc R . .
C28 C 0.2796(2) 0.5338(3) 0.55718(16) 0.0934(12) Uani 1 1 d . . .
H28A H 0.2336 0.5112 0.5237 0.140 Uiso 1 1 calc R . .
H28B H 0.3414 0.5269 0.5515 0.140 Uiso 1 1 calc R . .
H28C H 0.2685 0.6068 0.5650 0.140 Uiso 1 1 calc R . .
C29 C 0.34519(19) 0.4981(2) 0.65811(14) 0.0688(9) Uani 1 1 d . . .
H29A H 0.3368 0.4585 0.6900 0.103 Uiso 1 1 calc R . .
H29B H 0.3392 0.5727 0.6647 0.103 Uiso 1 1 calc R . .
H29C H 0.4065 0.4840 0.6531 0.103 Uiso 1 1 calc R . .
C30 C 0.37989(13) 0.18857(17) 0.73413(9) 0.0285(5) Uani 1 1 d . . .
C31 C 0.39622(15) 0.26543(17) 0.77447(9) 0.0334(5) Uani 1 1 d . . .
H31 H 0.3958 0.3366 0.7639 0.040 Uiso 1 1 calc R . .
C32 C 0.41316(15) 0.23983(18) 0.83005(10) 0.0345(5) Uani 1 1 d . . .
H32 H 0.4236 0.2938 0.8570 0.041 Uiso 1 1 calc R . .
C33 C 0.41516(15) 0.13714(19) 0.84711(10) 0.0366(6) Uani 1 1 d . . .
C34 C 0.39749(18) 0.06109(19) 0.80668(10) 0.0461(6) Uani 1 1 d . . .
H34 H 0.3972 -0.0099 0.8174 0.055 Uiso 1 1 calc R . .
C35 C 0.38018(16) 0.08557(18) 0.75101(10) 0.0388(6) Uani 1 1 d . . .
H35 H 0.3684 0.0315 0.7241 0.047 Uiso 1 1 calc R . .
C36 C 0.4346(2) 0.1094(2) 0.90759(11) 0.0569(7) Uani 1 1 d . . .
H36A H 0.4739 0.1631 0.9298 0.085 Uiso 1 1 calc R . .
H36B H 0.4662 0.0420 0.9141 0.085 Uiso 1 1 calc R . .
H36C H 0.3765 0.1052 0.9183 0.085 Uiso 1 1 calc R . .
C37 C 0.42212(14) 0.24164(16) 0.64983(9) 0.0289(5) Uani 1 1 d . . .
C38 C 0.40025(16) 0.24568(17) 0.59192(9) 0.0354(5) Uani 1 1 d . . .
H38 H 0.3392 0.2305 0.5710 0.043 Uiso 1 1 calc R . .
C39 C 0.46603(17) 0.27143(18) 0.56470(10) 0.0422(6) Uani 1 1 d . . .
H39 H 0.4490 0.2745 0.5253 0.051 Uiso 1 1 calc R . .
C40 C 0.55688(17) 0.29315(18) 0.59333(10) 0.0393(6) Uani 1 1 d . . .
C41 C 0.57799(15) 0.28765(17) 0.65047(10) 0.0373(6) Uani 1 1 d . . .
H41 H 0.6395 0.3014 0.6711 0.045 Uiso 1 1 calc R . .
C42 C 0.51342(15) 0.26296(17) 0.67881(9) 0.0324(5) Uani 1 1 d . . .
H42 H 0.5310 0.2604 0.7182 0.039 Uiso 1 1 calc R . .
C43 C 0.62927(19) 0.3200(2) 0.56344(12) 0.0605(8) Uani 1 1 d . . .
H43A H 0.5991 0.3413 0.5254 0.091 Uiso 1 1 calc R . .
H43B H 0.6680 0.2588 0.5628 0.091 Uiso 1 1 calc R . .
H43C H 0.6676 0.3772 0.5828 0.091 Uiso 1 1 calc R . .
C44 C 0.17138(15) 0.2916(2) 0.74503(10) 0.0372(6) Uani 1 1 d . . .
C45 C 0.21943(16) 0.3759(2) 0.83342(10) 0.0411(6) Uani 1 1 d . . .
C46 C 0.26004(18) 0.4735(2) 0.84943(12) 0.0512(7) Uani 1 1 d . . .
C47 C 0.3057(2) 0.4882(2) 0.90490(14) 0.0621(8) Uani 1 1 d . . .
H47 H 0.3337 0.5536 0.9166 0.075 Uiso 1 1 calc R . .
C48 C 0.3112(2) 0.4098(3) 0.94334(13) 0.0645(9) Uani 1 1 d . . .
H48 H 0.3431 0.4211 0.9810 0.077 Uiso 1 1 calc R . .
C49 C 0.27026(19) 0.3154(2) 0.92681(11) 0.0538(7) Uani 1 1 d . . .
H49 H 0.2738 0.2619 0.9536 0.065 Uiso 1 1 calc R . .
C50 C 0.22409(16) 0.2963(2) 0.87215(11) 0.0436(6) Uani 1 1 d . . .
C51 C 0.2547(3) 0.5576(2) 0.80740(15) 0.0778(10) Uani 1 1 d . . .
H51A H 0.1912 0.5635 0.7844 0.117 Uiso 1 1 calc R . .
H51B H 0.2956 0.5406 0.7839 0.117 Uiso 1 1 calc R . .
H51C H 0.2737 0.6240 0.8263 0.117 Uiso 1 1 calc R . .
C52 C 0.18018(19) 0.1926(2) 0.85451(12) 0.0577(8) Uani 1 1 d . . .
H52A H 0.1166 0.2031 0.8324 0.087 Uiso 1 1 calc R . .
H52B H 0.1802 0.1510 0.8874 0.087 Uiso 1 1 calc R . .
H52C H 0.2151 0.1560 0.8322 0.087 Uiso 1 1 calc R . .

loop_
_atom_site_aniso_label
_atom_site_aniso_U_11
_atom_site_aniso_U_22
_atom_site_aniso_U_33
_atom_site_aniso_U_23
_atom_site_aniso_U_13
_atom_site_aniso_U_12
V1 0.02387(19) 0.02565(19) 0.0223(2) -0.00142(17) 0.00243(15) -0.00048(15)
N1 0.0255(9) 0.0256(9) 0.0223(10) 0.0002(8) 0.0033(8) -0.0001(7)
N2 0.0262(9) 0.0276(9) 0.0257(10) 0.0002(8) 0.0056(8) 0.0013(7)
N3 0.0272(10) 0.0341(10) 0.0264(10) -0.0002(8) 0.0032(8) -0.0015(8)
N4 0.0329(11) 0.0461(12) 0.0306(11) -0.0023(10) 0.0065(9) 0.0009(9)
N5 0.0581(15) 0.0558(14) 0.0462(14) -0.0125(13) 0.0102(12) 0.0142(12)
C1 0.0420(14) 0.0374(13) 0.0301(13) -0.0084(11) 0.0001(11) 0.0007(11)
C2 0.0242(11) 0.0336(12) 0.0255(12) -0.0041(10) 0.0062(10) -0.0003(9)
C3 0.0329(12) 0.0400(13) 0.0200(12) -0.0008(11) 0.0028(10) 0.0026(10)
C4 0.0259(11) 0.0370(13) 0.0259(13) 0.0048(11) 0.0047(10) 0.0038(10)
C5 0.0595(17) 0.0526(16) 0.0287(14) 0.0114(12) 0.0060(13) 0.0146(13)
C6 0.0340(12) 0.0230(11) 0.0194(11) -0.0041(9) -0.0019(10) -0.0034(9)
C7 0.0352(13) 0.0283(12) 0.0282(12) -0.0052(10) 0.0001(10) 0.0010(10)
C8 0.0463(14) 0.0317(13) 0.0368(14) -0.0020(12) -0.0018(12) 0.0053(11)
C9 0.0605(17) 0.0330(14) 0.0370(15) 0.0069(12) -0.0032(13) 0.0009(12)
C10 0.0542(16) 0.0395(14) 0.0336(14) 0.0053(12) 0.0067(12) -0.0114(12)
C11 0.0345(12) 0.0320(12) 0.0247(12) -0.0034(10) 0.0009(10) -0.0083(10)
C12 0.0413(14) 0.0388(13) 0.0406(15) 0.0033(12) 0.0119(12) 0.0143(11)
C13 0.0592(18) 0.0657(18) 0.0467(17) -0.0087(15) 0.0154(14) 0.0191(15)
C14 0.0421(15) 0.0412(14) 0.0674(19) -0.0027(14) 0.0205(14) 0.0089(12)
C15 0.0374(13) 0.0436(14) 0.0343(14) 0.0022(12) 0.0106(11) -0.0087(11)
C16 0.0367(15) 0.108(3) 0.0531(19) -0.0106(18) 0.0023(14) -0.0128(16)
C17 0.0619(19) 0.075(2) 0.0479(17) -0.0007(16) 0.0225(15) -0.0005(15)
C18 0.0323(12) 0.0274(11) 0.0267(12) 0.0019(10) 0.0025(10) 0.0056(10)
C19 0.0315(12) 0.0373(13) 0.0366(14) -0.0017(11) 0.0049(11) 0.0047(10)
C20 0.0403(14) 0.0467(15) 0.0532(17) -0.0037(14) 0.0119(13) 0.0139(12)
C21 0.0566(17) 0.0356(14) 0.0590(19) -0.0081(14) 0.0075(15) 0.0162(13)
C22 0.0495(16) 0.0263(13) 0.0640(19) -0.0025(13) 0.0046(14) 0.0022(11)
C23 0.0376(14) 0.0314(12) 0.0379(14) 0.0059(11) 0.0023(11) 0.0039(11)
C24 0.0310(13) 0.0465(15) 0.0646(18) -0.0116(14) 0.0145(13) 0.0024(11)
C25 0.0451(17) 0.104(3) 0.061(2) -0.026(2) 0.0074(15) -0.0140(17)
C26 0.0433(16) 0.0687(19) 0.076(2) 0.0048(17) 0.0186(16) -0.0067(14)
C27 0.0413(15) 0.0340(13) 0.071(2) 0.0038(14) 0.0157(14) -0.0046(11)
C28 0.073(2) 0.111(3) 0.102(3) 0.041(2) 0.033(2) -0.012(2)
C29 0.0448(17) 0.0525(18) 0.099(3) -0.0030(18) 0.0007(17) -0.0025(14)
C30 0.0205(10) 0.0345(12) 0.0280(12) -0.0010(11) 0.0018(9) -0.0010(9)
C31 0.0352(13) 0.0303(12) 0.0327(13) -0.0032(11) 0.0051(11) -0.0058(10)
C32 0.0331(13) 0.0382(13) 0.0322(14) -0.0084(12) 0.0084(11) -0.0079(10)
C33 0.0348(13) 0.0434(14) 0.0301(13) 0.0038(12) 0.0059(11) 0.0013(11)
C34 0.0644(18) 0.0338(14) 0.0382(15) 0.0051(13) 0.0101(13) 0.0013(12)
C35 0.0477(15) 0.0321(13) 0.0335(14) -0.0044(11) 0.0050(12) 0.0023(11)
C36 0.0711(19) 0.0629(18) 0.0366(16) 0.0065(15) 0.0141(14) -0.0016(15)
C37 0.0303(12) 0.0252(11) 0.0300(13) -0.0025(10) 0.0058(10) 0.0025(9)
C38 0.0330(13) 0.0391(13) 0.0324(14) -0.0013(12) 0.0052(11) 0.0013(10)
C39 0.0511(16) 0.0448(14) 0.0312(14) 0.0014(12) 0.0118(12) 0.0047(12)
C40 0.0432(14) 0.0367(13) 0.0414(15) -0.0042(12) 0.0170(12) -0.0005(11)
C41 0.0288(12) 0.0329(13) 0.0485(16) -0.0078(12) 0.0075(11) -0.0032(10)
C42 0.0326(12) 0.0342(12) 0.0284(13) -0.0041(11) 0.0043(10) -0.0021(10)
C43 0.0587(18) 0.0699(19) 0.0636(19) -0.0056(17) 0.0352(16) -0.0058(15)
C44 0.0299(13) 0.0473(15) 0.0332(14) 0.0022(13) 0.0062(11) 0.0064(11)
C45 0.0367(14) 0.0523(16) 0.0372(15) -0.0131(13) 0.0151(12) 0.0034(12)
C46 0.0524(17) 0.0488(16) 0.0600(19) -0.0089(15) 0.0282(15) 0.0004(13)
C47 0.0602(19) 0.0625(19) 0.069(2) -0.0312(18) 0.0256(17) -0.0151(15)
C48 0.065(2) 0.084(2) 0.0480(19) -0.0250(18) 0.0205(16) -0.0101(17)
C49 0.0544(17) 0.0699(19) 0.0424(16) -0.0062(16) 0.0219(14) -0.0018(15)
C50 0.0369(14) 0.0542(16) 0.0446(16) -0.0112(14) 0.0193(12) -0.0047(12)
C51 0.103(3) 0.0508(18) 0.089(3) -0.0040(19) 0.042(2) -0.0009(18)
C52 0.0578(18) 0.0571(17) 0.064(2) -0.0069(16) 0.0261(16) -0.0133(14)

loop_
_atom_type_symbol
_atom_type_description
_atom_type_scat_dispersion_real
_atom_type_scat_dispersion_imag
_atom_type_scat_source
C C 0.0033 0.0016 'International Tables Vol C Tables 4.2.6.8 and 6.1.1.4'
H H 0.0000 0.0000 'International Tables Vol C Tables 4.2.6.8 and 6.1.1.4'
N N 0.0061 0.0033 'International Tables Vol C Tables 4.2.6.8 and 6.1.1.4'
V V 0.3005 0.5294 'International Tables Vol C Tables 4.2.6.8 and 6.1.1.4'

loop_
_geom_angle_atom_site_label_1
_geom_angle_atom_site_label_2
_geom_angle_atom_site_label_3
_geom_angle
_geom_angle_site_symmetry_1
_geom_angle_site_symmetry_3
_geom_angle_publ_flag
N3 V1 N4 111.14(8) . . ?
N3 V1 N1 113.39(7) . . ?
N4 V1 N1 122.31(8) . . ?
N3 V1 N2 116.99(7) . . ?
N4 V1 N2 98.82(7) . . ?
N1 V1 N2 92.01(7) . . ?
C2 N1 C6 120.43(17) . . ?
C2 N1 V1 125.67(14) . . ?
C6 N1 V1 113.58(13) . . ?
C4 N2 C18 117.37(17) . . ?
C4 N2 V1 124.95(14) . . ?
C18 N2 V1 117.32(13) . . ?
C37 N3 C30 119.12(17) . . ?
C37 N3 V1 135.22(15) . . ?
C30 N3 V1 105.58(12) . . ?
C44 N4 V1 139.32(17) . . ?
C44 N5 C45 129.5(2) . . ?
C2 C1 H1A 109.5 . . ?
C2 C1 H1B 109.5 . . ?
H1A C1 H1B 109.5 . . ?
C2 C1 H1C 109.5 . . ?
H1A C1 H1C 109.5 . . ?
H1B C1 H1C 109.5 . . ?
N1 C2 C3 122.61(19) . . ?
N1 C2 C1 121.13(19) . . ?
C3 C2 C1 116.25(19) . . ?
C2 C3 C4 128.9(2) . . ?
C2 C3 H3 115.5 . . ?
C4 C3 H3 115.5 . . ?
N2 C4 C3 122.6(2) . . ?
N2 C4 C5 120.4(2) . . ?
C3 C4 C5 117.0(2) . . ?
C4 C5 H5A 109.5 . . ?
C4 C5 H5B 109.5 . . ?
H5A C5 H5B 109.5 . . ?
C4 C5 H5C 109.5 . . ?
H5A C5 H5C 109.5 . . ?
H5B C5 H5C 109.5 . . ?
C7 C6 C11 121.6(2) . . ?
C7 C6 N1 120.51(18) . . ?
C11 C6 N1 117.76(18) . . ?
C8 C7 C6 117.7(2) . . ?
C8 C7 C12 118.7(2) . . ?
C6 C7 C12 123.6(2) . . ?
C9 C8 C7 121.5(2) . . ?
C9 C8 H8 119.3 . . ?
C7 C8 H8 119.3 . . ?
C8 C9 C10 120.1(2) . . ?
C8 C9 H9 119.9 . . ?
C10 C9 H9 119.9 . . ?
C9 C10 C11 121.3(2) . . ?
C9 C10 H10 119.3 . . ?
C11 C10 H10 119.3 . . ?
C10 C11 C6 117.8(2) . . ?
C10 C11 C15 120.4(2) . . ?
C6 C11 C15 121.7(2) . . ?
C7 C12 C14 111.6(2) . . ?
C7 C12 C13 111.4(2) . . ?
C14 C12 C13 109.7(2) . . ?
C7 C12 H12 108.0 . . ?
C14 C12 H12 108.0 . . ?
C13 C12 H12 108.0 . . ?
C12 C13 H13A 109.5 . . ?
C12 C13 H13B 109.5 . . ?
H13A C13 H13B 109.5 . . ?
C12 C13 H13C 109.5 . . ?
H13A C13 H13C 109.5 . . ?
H13B C13 H13C 109.5 . . ?
C12 C14 H14A 109.5 . . ?
C12 C14 H14B 109.5 . . ?
H14A C14 H14B 109.5 . . ?
C12 C14 H14C 109.5 . . ?
H14A C14 H14C 109.5 . . ?
H14B C14 H14C 109.5 . . ?
C16 C15 C11 109.8(2) . . ?
C16 C15 C17 110.7(2) . . ?
C11 C15 C17 114.2(2) . . ?
C16 C15 H15 107.3 . . ?
C11 C15 H15 107.3 . . ?
C17 C15 H15 107.3 . . ?
C15 C16 H16A 109.5 . . ?
C15 C16 H16B 109.5 . . ?
H16A C16 H16B 109.5 . . ?
C15 C16 H16C 109.5 . . ?
H16A C16 H16C 109.5 . . ?
H16B C16 H16C 109.5 . . ?
C15 C17 H17A 109.5 . . ?
C15 C17 H17B 109.5 . . ?
H17A C17 H17B 109.5 . . ?
C15 C17 H17C 109.5 . . ?
H17A C17 H17C 109.5 . . ?
H17B C17 H17C 109.5 . . ?
C23 C18 C19 121.7(2) . . ?
C23 C18 N2 120.19(18) . . ?
C19 C18 N2 118.06(18) . . ?
C20 C19 C18 117.9(2) . . ?
C20 C19 C24 119.2(2) . . ?
C18 C19 C24 122.9(2) . . ?
C21 C20 C19 121.4(2) . . ?
C21 C20 H20 119.3 . . ?
C19 C20 H20 119.3 . . ?
C20 C21 C22 120.0(2) . . ?
C20 C21 H21 120.0 . . ?
C22 C21 H21 120.0 . . ?
C21 C22 C23 121.2(2) . . ?
C21 C22 H22 119.4 . . ?
C23 C22 H22 119.4 . . ?
C22 C23 C18 117.7(2) . . ?
C22 C23 C27 119.4(2) . . ?
C18 C23 C27 122.8(2) . . ?
C19 C24 C26 113.2(2) . . ?
C19 C24 C25 111.1(2) . . ?
C26 C24 C25 109.4(2) . . ?
C19 C24 H24 107.6 . . ?
C26 C24 H24 107.6 . . ?
C25 C24 H24 107.6 . . ?
C24 C25 H25A 109.5 . . ?
C24 C25 H25B 109.5 . . ?
H25A C25 H25B 109.5 . . ?
C24 C25 H25C 109.5 . . ?
H25A C25 H25C 109.5 . . ?
H25B C25 H25C 109.5 . . ?
C24 C26 H26A 109.5 . . ?
C24 C26 H26B 109.5 . . ?
H26A C26 H26B 109.5 . . ?
C24 C26 H26C 109.5 . . ?
H26A C26 H26C 109.5 . . ?
H26B C26 H26C 109.5 . . ?
C23 C27 C29 112.2(2) . . ?
C23 C27 C28 112.1(2) . . ?
C29 C27 C28 109.9(2) . . ?
C23 C27 H27 107.5 . . ?
C29 C27 H27 107.5 . . ?
C28 C27 H27 107.5 . . ?
C27 C28 H28A 109.5 . . ?
C27 C28 H28B 109.5 . . ?
H28A C28 H28B 109.5 . . ?
C27 C28 H28C 109.5 . . ?
H28A C28 H28C 109.5 . . ?
H28B C28 H28C 109.5 . . ?
C27 C29 H29A 109.5 . . ?
C27 C29 H29B 109.5 . . ?
H29A C29 H29B 109.5 . . ?
C27 C29 H29C 109.5 . . ?
H29A C29 H29C 109.5 . . ?
H29B C29 H29C 109.5 . . ?
C31 C30 C35 118.1(2) . . ?
C31 C30 N3 122.01(19) . . ?
C35 C30 N3 119.6(2) . . ?
C32 C31 C30 120.8(2) . . ?
C32 C31 H31 119.6 . . ?
C30 C31 H31 119.6 . . ?
C33 C32 C31 121.2(2) . . ?
C33 C32 H32 119.4 . . ?
C31 C32 H32 119.4 . . ?
C34 C33 C32 117.6(2) . . ?
C34 C33 C36 121.2(2) . . ?
C32 C33 C36 121.2(2) . . ?
C33 C34 C35 121.7(2) . . ?
C33 C34 H34 119.1 . . ?
C35 C34 H34 119.1 . . ?
C34 C35 C30 120.5(2) . . ?
C34 C35 H35 119.8 . . ?
C30 C35 H35 119.8 . . ?
C33 C36 H36A 109.5 . . ?
C33 C36 H36B 109.5 . . ?
H36A C36 H36B 109.5 . . ?
C33 C36 H36C 109.5 . . ?
H36A C36 H36C 109.5 . . ?
H36B C36 H36C 109.5 . . ?
C38 C37 N3 119.13(19) . . ?
C38 C37 C42 117.4(2) . . ?
N3 C37 C42 123.4(2) . . ?
C39 C38 C37 121.0(2) . . ?
C39 C38 H38 119.5 . . ?
C37 C38 H38 119.5 . . ?
C38 C39 C40 121.8(2) . . ?
C38 C39 H39 119.1 . . ?
C40 C39 H39 119.1 . . ?
C41 C40 C39 116.7(2) . . ?
C41 C40 C43 121.5(2) . . ?
C39 C40 C43 121.8(2) . . ?
C42 C41 C40 122.7(2) . . ?
C42 C41 H41 118.6 . . ?
C40 C41 H41 118.6 . . ?
C41 C42 C37 120.3(2) . . ?
C41 C42 H42 119.8 . . ?
C37 C42 H42 119.8 . . ?
C40 C43 H43A 109.5 . . ?
C40 C43 H43B 109.5 . . ?
H43A C43 H43B 109.5 . . ?
C40 C43 H43C 109.5 . . ?
H43A C43 H43C 109.5 . . ?
H43B C43 H43C 109.5 . . ?
N4 C44 N5 172.3(3) . . ?
C50 C45 N5 122.9(2) . . ?
C50 C45 C46 121.1(2) . . ?
N5 C45 C46 116.1(3) . . ?
C47 C46 C45 118.0(3) . . ?
C47 C46 C51 121.7(3) . . ?
C45 C46 C51 120.3(3) . . ?
C48 C47 C46 121.4(3) . . ?
C48 C47 H47 119.3 . . ?
C46 C47 H47 119.3 . . ?
C49 C48 C47 119.6(3) . . ?
C49 C48 H48 120.2 . . ?
C47 C48 H48 120.2 . . ?
C48 C49 C50 121.6(3) . . ?
C48 C49 H49 119.2 . . ?
C50 C49 H49 119.2 . . ?
C49 C50 C45 118.4(2) . . ?
C49 C50 C52 121.1(3) . . ?
C45 C50 C52 120.5(2) . . ?
C46 C51 H51A 109.5 . . ?
C46 C51 H51B 109.5 . . ?
H51A C51 H51B 109.5 . . ?
C46 C51 H51C 109.5 . . ?
H51A C51 H51C 109.5 . . ?
H51B C51 H51C 109.5 . . ?
C50 C52 H52A 109.5 . . ?
C50 C52 H52B 109.5 . . ?
H52A C52 H52B 109.5 . . ?
C50 C52 H52C 109.5 . . ?
H52A C52 H52C 109.5 . . ?
H52B C52 H52C 109.5 . . ?

loop_
_geom_bond_atom_site_label_1
_geom_bond_atom_site_label_2
_geom_bond_distance
_geom_bond_site_symmetry_2
_geom_bond_publ_flag
V1 N3 1.9069(17) . ?
V1 N4 1.9376(19) . ?
V1 N1 1.9781(17) . ?
V1 N2 1.9922(17) . ?
N1 C2 1.342(3) . ?
N1 C6 1.453(3) . ?
N2 C4 1.342(3) . ?
N2 C18 1.458(3) . ?
N3 C37 1.400(3) . ?
N3 C30 1.442(3) . ?
N4 C44 1.200(3) . ?
N5 C44 1.244(3) . ?
N5 C45 1.403(3) . ?
C1 C2 1.510(3) . ?
C1 H1A 0.9800 . ?
C1 H1B 0.9800 . ?
C1 H1C 0.9800 . ?
C2 C3 1.390(3) . ?
C3 C4 1.397(3) . ?
C3 H3 0.9500 . ?
C4 C5 1.506(3) . ?
C5 H5A 0.9800 . ?
C5 H5B 0.9800 . ?
C5 H5C 0.9800 . ?
C6 C7 1.406(3) . ?
C6 C11 1.407(3) . ?
C7 C8 1.391(3) . ?
C7 C12 1.523(3) . ?
C8 C9 1.375(3) . ?
C8 H8 0.9500 . ?
C9 C10 1.376(3) . ?
C9 H9 0.9500 . ?
C10 C11 1.391(3) . ?
C10 H10 0.9500 . ?
C11 C15 1.520(3) . ?
C12 C14 1.530(3) . ?
C12 C13 1.537(3) . ?
C12 H12 1.0000 . ?
C13 H13A 0.9800 . ?
C13 H13B 0.9800 . ?
C13 H13C 0.9800 . ?
C14 H14A 0.9800 . ?
C14 H14B 0.9800 . ?
C14 H14C 0.9800 . ?
C15 C16 1.519(3) . ?
C15 C17 1.523(3) . ?
C15 H15 1.0000 . ?
C16 H16A 0.9800 . ?
C16 H16B 0.9800 . ?
C16 H16C 0.9800 . ?
C17 H17A 0.9800 . ?
C17 H17B 0.9800 . ?
C17 H17C 0.9800 . ?
C18 C23 1.397(3) . ?
C18 C19 1.400(3) . ?
C19 C20 1.389(3) . ?
C19 C24 1.522(3) . ?
C20 C21 1.371(4) . ?
C20 H20 0.9500 . ?
C21 C22 1.374(3) . ?
C21 H21 0.9500 . ?
C22 C23 1.396(3) . ?
C22 H22 0.9500 . ?
C23 C27 1.514(3) . ?
C24 C26 1.524(4) . ?
C24 C25 1.533(4) . ?
C24 H24 1.0000 . ?
C25 H25A 0.9800 . ?
C25 H25B 0.9800 . ?
C25 H25C 0.9800 . ?
C26 H26A 0.9800 . ?
C26 H26B 0.9800 . ?
C26 H26C 0.9800 . ?
C27 C29 1.517(4) . ?
C27 C28 1.534(4) . ?
C27 H27 1.0000 . ?
C28 H28A 0.9800 . ?
C28 H28B 0.9800 . ?
C28 H28C 0.9800 . ?
C29 H29A 0.9800 . ?
C29 H29B 0.9800 . ?
C29 H29C 0.9800 . ?
C30 C31 1.386(3) . ?
C30 C35 1.387(3) . ?
C31 C32 1.385(3) . ?
C31 H31 0.9500 . ?
C32 C33 1.383(3) . ?
C32 H32 0.9500 . ?
C33 C34 1.380(3) . ?
C33 C36 1.505(3) . ?
C34 C35 1.383(3) . ?
C34 H34 0.9500 . ?
C35 H35 0.9500 . ?
C36 H36A 0.9800 . ?
C36 H36B 0.9800 . ?
C36 H36C 0.9800 . ?
C37 C38 1.399(3) . ?
C37 C42 1.401(3) . ?
C38 C39 1.379(3) . ?
C38 H38 0.9500 . ?
C39 C40 1.394(3) . ?
C39 H39 0.9500 . ?
C40 C41 1.381(3) . ?
C40 C43 1.512(3) . ?
C41 C42 1.380(3) . ?
C41 H41 0.9500 . ?
C42 H42 0.9500 . ?
C43 H43A 0.9800 . ?
C43 H43B 0.9800 . ?
C43 H43C 0.9800 . ?
C45 C50 1.397(3) . ?
C45 C46 1.404(4) . ?
C46 C47 1.390(4) . ?
C46 C51 1.494(4) . ?
C47 C48 1.378(4) . ?
C47 H47 0.9500 . ?
C48 C49 1.373(4) . ?
C48 H48 0.9500 . ?
C49 C50 1.383(4) . ?
C49 H49 0.9500 . ?
C50 C52 1.499(3) . ?
C51 H51A 0.9800 . ?
C51 H51B 0.9800 . ?
C51 H51C 0.9800 . ?
C52 H52A 0.9800 . ?
C52 H52B 0.9800 . ?
C52 H52C 0.9800 . ?

loop_
_geom_torsion_atom_site_label_1
_geom_torsion_atom_site_label_2
_geom_torsion_atom_site_label_3
_geom_torsion_atom_site_label_4
_geom_torsion
_geom_torsion_site_symmetry_1
_geom_torsion_site_symmetry_2
_geom_torsion_site_symmetry_3
_geom_torsion_site_symmetry_4
_geom_torsion_publ_flag
N3 V1 N1 C2 -105.12(16) . . . . ?
N4 V1 N1 C2 117.29(16) . . . . ?
N2 V1 N1 C2 15.53(16) . . . . ?
N3 V1 N1 C6 68.39(14) . . . . ?
N4 V1 N1 C6 -69.19(15) . . . . ?
N2 V1 N1 C6 -170.95(13) . . . . ?
N3 V1 N2 C4 99.98(17) . . . . ?
N4 V1 N2 C4 -140.77(17) . . . . ?
N1 V1 N2 C4 -17.63(17) . . . . ?
N3 V1 N2 C18 -87.21(15) . . . . ?
N4 V1 N2 C18 32.04(15) . . . . ?
N1 V1 N2 C18 155.17(14) . . . . ?
N4 V1 N3 C37 -148.01(19) . . . . ?
N1 V1 N3 C37 69.7(2) . . . . ?
N2 V1 N3 C37 -35.6(2) . . . . ?
N4 V1 N3 C30 35.31(15) . . . . ?
N1 V1 N3 C30 -107.01(13) . . . . ?
N2 V1 N3 C30 147.73(12) . . . . ?
N3 V1 N4 C44 35.7(3) . . . . ?
N1 V1 N4 C44 174.1(2) . . . . ?
N2 V1 N4 C44 -87.9(3) . . . . ?
C6 N1 C2 C3 -178.76(18) . . . . ?
V1 N1 C2 C3 -5.7(3) . . . . ?
C6 N1 C2 C1 2.4(3) . . . . ?
V1 N1 C2 C1 175.54(14) . . . . ?
N1 C2 C3 C4 -9.7(3) . . . . ?
C1 C2 C3 C4 169.1(2) . . . . ?
C18 N2 C4 C3 -162.78(19) . . . . ?
V1 N2 C4 C3 10.0(3) . . . . ?
C18 N2 C4 C5 17.1(3) . . . . ?
V1 N2 C4 C5 -170.14(16) . . . . ?
C2 C3 C4 N2 7.3(4) . . . . ?
C2 C3 C4 C5 -172.6(2) . . . . ?
C2 N1 C6 C7 75.0(3) . . . . ?
V1 N1 C6 C7 -98.93(19) . . . . ?
C2 N1 C6 C11 -109.5(2) . . . . ?
V1 N1 C6 C11 76.7(2) . . . . ?
C11 C6 C7 C8 -0.2(3) . . . . ?
N1 C6 C7 C8 175.17(19) . . . . ?
C11 C6 C7 C12 -179.5(2) . . . . ?
N1 C6 C7 C12 -4.1(3) . . . . ?
C6 C7 C8 C9 -0.3(3) . . . . ?
C12 C7 C8 C9 178.9(2) . . . . ?
C7 C8 C9 C10 0.8(4) . . . . ?
C8 C9 C10 C11 -0.7(4) . . . . ?
C9 C10 C11 C6 0.1(3) . . . . ?
C9 C10 C11 C15 176.1(2) . . . . ?
C7 C6 C11 C10 0.3(3) . . . . ?
N1 C6 C11 C10 -175.21(19) . . . . ?
C7 C6 C11 C15 -175.6(2) . . . . ?
N1 C6 C11 C15 8.8(3) . . . . ?
C8 C7 C12 C14 -64.4(3) . . . . ?
C6 C7 C12 C14 114.8(2) . . . . ?
C8 C7 C12 C13 58.5(3) . . . . ?
C6 C7 C12 C13 -122.2(2) . . . . ?
C10 C11 C15 C16 -85.1(3) . . . . ?
C6 C11 C15 C16 90.7(3) . . . . ?
C10 C11 C15 C17 39.9(3) . . . . ?
C6 C11 C15 C17 -144.2(2) . . . . ?
C4 N2 C18 C23 -101.2(2) . . . . ?
V1 N2 C18 C23 85.5(2) . . . . ?
C4 N2 C18 C19 81.4(2) . . . . ?
V1 N2 C18 C19 -91.9(2) . . . . ?
C23 C18 C19 C20 0.6(3) . . . . ?
N2 C18 C19 C20 178.0(2) . . . . ?
C23 C18 C19 C24 179.7(2) . . . . ?
N2 C18 C19 C24 -2.9(3) . . . . ?
C18 C19 C20 C21 0.0(4) . . . . ?
C24 C19 C20 C21 -179.1(3) . . . . ?
C19 C20 C21 C22 -0.4(4) . . . . ?
C20 C21 C22 C23 0.2(4) . . . . ?
C21 C22 C23 C18 0.4(4) . . . . ?
C21 C22 C23 C27 -179.6(2) . . . . ?
C19 C18 C23 C22 -0.8(3) . . . . ?
N2 C18 C23 C22 -178.1(2) . . . . ?
C19 C18 C23 C27 179.1(2) . . . . ?
N2 C18 C23 C27 1.8(3) . . . . ?
C20 C19 C24 C26 -53.0(3) . . . . ?
C18 C19 C24 C26 127.9(2) . . . . ?
C20 C19 C24 C25 70.6(3) . . . . ?
C18 C19 C24 C25 -108.5(3) . . . . ?
C22 C23 C27 C29 57.6(3) . . . . ?
C18 C23 C27 C29 -122.4(3) . . . . ?
C22 C23 C27 C28 -66.7(3) . . . . ?
C18 C23 C27 C28 113.3(3) . . . . ?
C37 N3 C30 C31 80.7(3) . . . . ?
V1 N3 C30 C31 -101.95(19) . . . . ?
C37 N3 C30 C35 -105.7(2) . . . . ?
V1 N3 C30 C35 71.6(2) . . . . ?
C35 C30 C31 C32 0.6(3) . . . . ?
N3 C30 C31 C32 174.20(19) . . . . ?
C30 C31 C32 C33 0.6(3) . . . . ?
C31 C32 C33 C34 -1.5(3) . . . . ?
C31 C32 C33 C36 179.3(2) . . . . ?
C32 C33 C34 C35 1.3(4) . . . . ?
C36 C33 C34 C35 -179.5(2) . . . . ?
C33 C34 C35 C30 -0.2(4) . . . . ?
C31 C30 C35 C34 -0.8(3) . . . . ?
N3 C30 C35 C34 -174.6(2) . . . . ?
C30 N3 C37 C38 167.68(19) . . . . ?
V1 N3 C37 C38 -8.7(3) . . . . ?
C30 N3 C37 C42 -9.8(3) . . . . ?
V1 N3 C37 C42 173.87(16) . . . . ?
N3 C37 C38 C39 -178.7(2) . . . . ?
C42 C37 C38 C39 -1.1(3) . . . . ?
C37 C38 C39 C40 0.8(4) . . . . ?
C38 C39 C40 C41 0.0(3) . . . . ?
C38 C39 C40 C43 179.2(2) . . . . ?
C39 C40 C41 C42 -0.6(3) . . . . ?
C43 C40 C41 C42 -179.7(2) . . . . ?
C40 C41 C42 C37 0.3(3) . . . . ?
C38 C37 C42 C41 0.5(3) . . . . ?
N3 C37 C42 C41 178.02(19) . . . . ?
V1 N4 C44 N5 85.4(19) . . . . ?
C45 N5 C44 N4 -175.2(18) . . . . ?
C44 N5 C45 C50 -44.5(4) . . . . ?
C44 N5 C45 C46 137.8(3) . . . . ?
C50 C45 C46 C47 0.5(3) . . . . ?
N5 C45 C46 C47 178.3(2) . . . . ?
C50 C45 C46 C51 179.8(2) . . . . ?
N5 C45 C46 C51 -2.5(3) . . . . ?
C45 C46 C47 C48 -0.1(4) . . . . ?
C51 C46 C47 C48 -179.3(3) . . . . ?
C46 C47 C48 C49 -0.5(4) . . . . ?
C47 C48 C49 C50 0.6(4) . . . . ?
C48 C49 C50 C45 -0.2(4) . . . . ?
C48 C49 C50 C52 179.6(2) . . . . ?
N5 C45 C50 C49 -178.0(2) . . . . ?
C46 C45 C50 C49 -0.4(3) . . . . ?
N5 C45 C50 C52 2.2(3) . . . . ?
C46 C45 C50 C52 179.8(2) . . . . ?
